data_4307651
loop_
_publ_author_name
'F. Matthew Woodward'
'Pamela J. Gibson'
'Geoffrey B. Jameson'
'Christopher P. Landee'
'Mark M. Turnbull'
'Roger D. Willett'

_publ_section_title
;
Two-Dimensional Heisenberg Antiferromagnets: Syntheses, X-ray Structures,
and Magnetic Behavior of [Cu(pz)2](ClO4)2, [Cu(pz)2](BF4)2, and
[Cu(pz)2(NO3)](PF6)
;
_journal_name_full 'Inorganic Chemistry'
_journal_page_first 4256
_journal_page_last 4266
_journal_paper_doi 10.1021/ic0621392
_journal_volume 46
_journal_year 2007
_chemical_formula_sum 'C8 Cl2 Cu D8 N4 O8'
_chemical_formula_weight 430.67
_chemical_name_systematic
; 
 ? 
;
_space_group_IT_number 15
_symmetry_cell_setting monoclinic
_symmetry_space_group_name_Hall '-C 2yc'
_symmetry_space_group_name_H-M 'C 1 2/c 1'
_atom_sites_solution_hydrogens geom
_atom_sites_solution_primary direct
_atom_sites_solution_secondary difmap
_audit_creation_method SHELXL-97
_cell_angle_alpha 90.00
_cell_angle_beta 96.491(4)
_cell_angle_gamma 90.00
_cell_formula_units_Z 4
_cell_length_a 14.045(5)
_cell_length_b 9.759(3)
_cell_length_c 9.800(3)
_cell_measurement_temperature 163(2)
_cell_volume 1334.6(7)
_computing_structure_refinement 'SHELXL-97 (Sheldrick, 1997)'
_computing_structure_solution 'SHELXS-97 (Sheldrick, 1990)'
_diffrn_ambient_temperature 163(2)
_diffrn_measured_fraction_theta_full 0.466
_diffrn_measured_fraction_theta_max 0.466
_diffrn_radiation_monochromator graphite
_diffrn_radiation_source 'fine-focus sealed tube'
_diffrn_radiation_type MoK\a
_diffrn_radiation_wavelength 0.71073
_diffrn_reflns_av_R_equivalents 0.0276
_diffrn_reflns_av_sigmaI/netI 0.0128
_diffrn_reflns_limit_h_max 17
_diffrn_reflns_limit_h_min -17
_diffrn_reflns_limit_k_max 12
_diffrn_reflns_limit_k_min -11
_diffrn_reflns_limit_l_max 11
_diffrn_reflns_limit_l_min -12
_diffrn_reflns_number 8026
_diffrn_reflns_theta_full 26.52
_diffrn_reflns_theta_max 26.52
_diffrn_reflns_theta_min 2.55
_exptl_absorpt_coefficient_mu 2.089
_exptl_crystal_density_diffrn 2.143
_exptl_crystal_density_method 'not measured'
_exptl_crystal_F_000 844
_refine_diff_density_max 0.920
_refine_diff_density_min -0.833
_refine_diff_density_rms 0.121
_refine_ls_extinction_method none
_refine_ls_goodness_of_fit_ref 1.191
_refine_ls_hydrogen_treatment mixed
_refine_ls_matrix_type full
_refine_ls_number_parameters 85
_refine_ls_number_reflns 1379
_refine_ls_number_restraints 0
_refine_ls_restrained_S_all 1.191
_refine_ls_R_factor_all 0.0351
_refine_ls_R_factor_gt 0.0347
_refine_ls_shift/su_max 0.058
_refine_ls_shift/su_mean 0.006
_refine_ls_structure_factor_coef Fsqd
_refine_ls_weighting_details 'w=1/[\s^2^(Fo^2^)+(0.0461P)^2^+6.1052P] where P=(Fo^2^+2Fc^2^)/3'
_refine_ls_weighting_scheme calc
_refine_ls_wR_factor_gt 0.0974
_refine_ls_wR_factor_ref 0.0976
_reflns_number_gt 1352
_reflns_number_total 1379
_reflns_threshold_expression >2sigma(I)
_cod_data_source_file ic0621392-file001.cif
_cod_data_source_block cpl2
_cod_depositor_comments
;
The following automatic conversions were performed:

'_refine_ls_weighting_scheme' value 'calc
w=1/[\s^2^(Fo^2^)+(0.0461P)^2^+6.1052P] where P=(Fo^2^+2Fc^2^)/3' was
changed to 'calc'. New tag '_refine_ls_weighting_details' was
created. The value of the new tag was set to
'w=1/[\s^2^(Fo^2^)+(0.0461P)^2^+6.1052P] where P=(Fo^2^+2Fc^2^)/3'.

Automatic conversion script
Id: cif_fix_values 3143 2015-03-26 13:38:13Z robertas 
;
_cod_original_cell_volume 1334.6(8)
_cod_database_code 4307651

loop_
_symmetry_equiv_pos_as_xyz
'x, y, z'
'-x, y, -z+1/2'
'x+1/2, y+1/2, z'
'-x+1/2, y+1/2, -z+1/2'
'-x, -y, -z'
'x, -y, z-1/2'
'-x+1/2, -y+1/2, -z'
'x+1/2, -y+1/2, z-1/2'

loop_
_atom_site_label
_atom_site_type_symbol
_atom_site_fract_x
_atom_site_fract_y
_atom_site_fract_z
_atom_site_U_iso_or_equiv
_atom_site_adp_type
_atom_site_occupancy
_atom_site_calc_flag
_atom_site_refinement_flags
_atom_site_disorder_assembly
_atom_site_disorder_group
Cu Cu 0.0000 0.25012(4) 0.7500 0.00819(17) Uani 1 d S . .
Cl Cl 0.26975(5) 0.27875(7) 0.77808(7) 0.01440(19) Uani 1 d . . .
O1 O 0.16951(16) 0.2418(2) 0.7862(3) 0.0183(5) Uani 1 d . . .
O2 O 0.3304(2) 0.2073(4) 0.8805(3) 0.0457(8) Uani 1 d . . .
O3 O 0.2924(2) 0.2436(3) 0.6434(3) 0.0301(6) Uani 1 d . . .
O4 O 0.27878(19) 0.4246(3) 0.7976(3) 0.0359(7) Uani 1 d . . .
N1 N 0.00273(16) 0.4013(2) 0.6031(2) 0.0106(4) Uani 1 d . . .
C1 C 0.0748(2) 0.4154(3) 0.5249(3) 0.0132(5) Uiso 1 d . . .
D1 D 0.1290 0.3569 0.5407 0.016 Uiso 1 calc R . .
C3 C -0.0722(2) 0.4870(3) 0.5782(3) 0.0140(5) Uiso 1 d . . .
D3 D -0.1242 0.4805 0.6321 0.017 Uiso 1 calc R . .
N2 N -0.00163(16) 0.0998(2) 0.8980(2) 0.0105(4) Uani 1 d . . .
C2 C 0.0763(2) 0.0218(3) 0.9322(3) 0.0147(6) Uiso 1 d . . .
D2 D 0.1314 0.0347 0.8856 0.018 Uiso 1 calc R . .
C4 C -0.0780(2) 0.0768(3) 0.9665(3) 0.0137(5) Uiso 1 d . . .
D4 D -0.1344 0.1297 0.9446 0.016 Uiso 1 calc R . .

loop_
_atom_site_aniso_label
_atom_site_aniso_U_11
_atom_site_aniso_U_22
_atom_site_aniso_U_33
_atom_site_aniso_U_23
_atom_site_aniso_U_13
_atom_site_aniso_U_12
Cu 0.0130(3) 0.0057(3) 0.0061(3) 0.000 0.00203(18) 0.000
Cl 0.0114(3) 0.0184(3) 0.0132(4) -0.0007(2) 0.0004(2) -0.0003(2)
O1 0.0142(11) 0.0186(11) 0.0231(12) -0.0013(8) 0.0059(9) -0.0040(7)
O2 0.0334(15) 0.066(2) 0.0342(16) 0.0166(15) -0.0107(12) 0.0167(15)
O3 0.0321(14) 0.0397(16) 0.0213(14) -0.0066(9) 0.0147(11) -0.0023(10)
O4 0.0345(14) 0.0233(13) 0.0527(17) -0.0131(12) 0.0175(12) -0.0137(10)
N1 0.0144(11) 0.0090(10) 0.0085(10) -0.0005(8) 0.0013(8) -0.0011(8)
N2 0.0146(11) 0.0090(10) 0.0079(10) -0.0011(8) 0.0010(8) -0.0003(8)

loop_
_atom_type_symbol
_atom_type_description
_atom_type_scat_dispersion_real
_atom_type_scat_dispersion_imag
_atom_type_scat_source
C C 0.0033 0.0016 'International Tables Vol C Tables 4.2.6.8 and 6.1.1.4'
D D 0.0000 0.0000 'International Tables Vol C Tables 4.2.6.8 and 6.1.1.4'
N N 0.0061 0.0033 'International Tables Vol C Tables 4.2.6.8 and 6.1.1.4'
O O 0.0106 0.0060 'International Tables Vol C Tables 4.2.6.8 and 6.1.1.4'
Cl Cl 0.1484 0.1585 'International Tables Vol C Tables 4.2.6.8 and 6.1.1.4'
Cu Cu 0.3201 1.2651 'International Tables Vol C Tables 4.2.6.8 and 6.1.1.4'

loop_
_geom_angle_atom_site_label_1
_geom_angle_atom_site_label_2
_geom_angle_atom_site_label_3
_geom_angle
_geom_angle_site_symmetry_1
_geom_angle_site_symmetry_3
_geom_angle_publ_flag
N1 Cu N1 88.79(13) 2_556 . ?
N1 Cu N2 179.46(8) 2_556 2_556 ?
N1 Cu N2 90.88(10) . 2_556 ?
N1 Cu N2 90.88(10) 2_556 . ?
N1 Cu N2 179.46(8) . . ?
N2 Cu N2 89.45(13) 2_556 . ?
N1 Cu O1 91.01(8) 2_556 . ?
N1 Cu O1 91.79(8) . . ?
N2 Cu O1 89.43(8) 2_556 . ?
N2 Cu O1 87.78(8) . . ?
N1 Cu O1 91.79(8) 2_556 2_556 ?
N1 Cu O1 91.01(8) . 2_556 ?
N2 Cu O1 87.78(8) 2_556 2_556 ?
N2 Cu O1 89.43(8) . 2_556 ?
O1 Cu O1 176.08(10) . 2_556 ?
O2 Cl O3 110.78(18) . . ?
O2 Cl O4 110.7(2) . . ?
O3 Cl O4 109.48(16) . . ?
O2 Cl O1 110.07(17) . . ?
O3 Cl O1 107.80(15) . . ?
O4 Cl O1 107.88(14) . . ?
Cl O1 Cu 160.04(14) . . ?
C1 N1 C3 117.2(2) . . ?
C1 N1 Cu 123.06(19) . . ?
C3 N1 Cu 119.66(19) . . ?
N1 C1 C3 121.8(3) . 5_566 ?
N1 C3 C1 121.0(3) . 5_566 ?
C2 N2 C4 116.9(2) . . ?
C2 N2 Cu 120.27(19) . . ?
C4 N2 Cu 122.77(19) . . ?
N2 C2 C4 121.4(3) . 5_557 ?
N2 C4 C2 121.6(3) . 5_557 ?

loop_
_geom_bond_atom_site_label_1
_geom_bond_atom_site_label_2
_geom_bond_distance
_geom_bond_site_symmetry_2
_geom_bond_publ_flag
Cu N1 2.064(2) 2_556 ?
Cu N1 2.064(2) . ?
Cu N2 2.065(2) 2_556 ?
Cu N2 2.065(2) . ?
Cu O1 2.369(2) . ?
Cu O1 2.369(2) 2_556 ?
Cl O2 1.423(3) . ?
Cl O3 1.434(3) . ?
Cl O4 1.440(3) . ?
Cl O1 1.464(2) . ?
N1 C1 1.345(4) . ?
N1 C3 1.345(4) . ?
C1 C3 1.386(4) 5_566 ?
C3 C1 1.386(4) 5_566 ?
N2 C2 1.344(4) . ?
N2 C4 1.347(4) . ?
C2 C4 1.381(4) 5_557 ?
C4 C2 1.381(4) 5_557 ?
